data_1513329
loop_
_publ_author_name
'Moggach, Stephen A.'
'Allan, David R.'
'Parsons, Simon'
'Sawyer, Lindsay'
'Warren, John E.'

_publ_section_title
;
 The effect of pressure on the crystal structure of hexagonalL-cystine
;
_journal_coeditor_code XD5007
_journal_issue 5
_journal_name_full 'Journal of Synchrotron Radiation'
_journal_page_first 598
_journal_page_last 607
_journal_paper_doi 10.1107/S0909049505019850
_journal_volume 12
_journal_year 2005
_chemical_formula_moiety 'C6 H12 N2 O4 S2'
_chemical_formula_sum 'C6 H12 N2 O4 S2'
_chemical_formula_weight 240.30
_chemical_name_common L-cystine
_chemical_name_systematic 'L-(-)-3,3'-Dithiobis(2-aminopropanoic acid)'
_space_group_IT_number 178
_symmetry_cell_setting hexagonal
_symmetry_space_group_name_Hall 'P 61 2 (0 0 5)'
_symmetry_space_group_name_H-M 'P 61 2 2'
_atom_sites_solution_hydrogens geom
_atom_sites_solution_primary direct
_audit_creation_method CRYSTALS_ver_12.80
_cell_angle_alpha 90
_cell_angle_beta 90
_cell_angle_gamma 120
_cell_formula_units_Z 6
_cell_length_a 5.40300(10)
_cell_length_b 5.40300(10)
_cell_length_c 55.984(4)
_cell_measurement_reflns_used 3156
_cell_measurement_temperature 293
_cell_measurement_theta_max 54
_cell_measurement_theta_min 9
_cell_volume 1415.35(11)
_computing_cell_refinement 'SAINT (Siemens ,1995)'
_computing_data_collection 'SMART (Siemens, 1993)'
_computing_data_reduction 'SAINT (Siemens ,1995)'
_computing_molecular_graphics 'CAMERON (Watkin et al., 1996)'
_computing_publication_material 'CRYSTALS (Betteridge et al., 2003)'
_computing_structure_refinement 'CRYSTALS (Betteridge et al., 2003)'
_computing_structure_solution 'SHELXS 86 (Sheldrick, 1986)'
_diffrn_ambient_temperature 293
_diffrn_measured_fraction_theta_full 0.454
_diffrn_measured_fraction_theta_max 0.421
_diffrn_measurement_device_type 'Bruker APEX-II'
_diffrn_measurement_method \w
_diffrn_radiation_monochromator 'Silicon (111)'
_diffrn_radiation_type Synchrotron
_diffrn_radiation_wavelength 0.6774
_diffrn_reflns_av_R_equivalents 0.047
_diffrn_reflns_limit_h_max 7
_diffrn_reflns_limit_h_min -7
_diffrn_reflns_limit_k_max 6
_diffrn_reflns_limit_k_min -7
_diffrn_reflns_limit_l_max 29
_diffrn_reflns_limit_l_min -29
_diffrn_reflns_number 4719
_diffrn_reflns_theta_full 25.111
_diffrn_reflns_theta_max 28.536
_diffrn_reflns_theta_min 4.491
_diffrn_standards_number 0
_exptl_absorpt_coefficient_mu 0.555
_exptl_absorpt_correction_T_max 0.95
_exptl_absorpt_correction_T_min 0.71
_exptl_absorpt_correction_type multi-scan
_exptl_absorpt_process_details 'SADABS (Siemens, 1996)'
_exptl_crystal_colour colourless
_exptl_crystal_density_diffrn 1.691
_exptl_crystal_description 'hexagonal block'
_exptl_crystal_F_000 756
_exptl_crystal_size_max 0.20
_exptl_crystal_size_mid 0.20
_exptl_crystal_size_min 0.10
_refine_diff_density_max 0.14
_refine_diff_density_min -0.19
_refine_ls_extinction_method None
_refine_ls_goodness_of_fit_ref 1.0582
_refine_ls_hydrogen_treatment noref
_refine_ls_matrix_type full
_refine_ls_number_parameters 64
_refine_ls_number_reflns 513
_refine_ls_number_restraints 67
_refine_ls_R_factor_all 0.0376
_refine_ls_R_factor_gt 0.0351
_refine_ls_shift/su_max 0.000153
_refine_ls_structure_factor_coef Fsqd
_refine_ls_weighting_details
;
 w=1/[\s^2^(F^2^) + 0.05 + 0.80P]
where P=(max(Fo^2^,0) + 2Fc^2^)/3
;
_refine_ls_weighting_scheme calc
_refine_ls_wR_factor_all 0.0894
_refine_ls_wR_factor_gt 0.0850
_refine_ls_wR_factor_ref 0.0894
_reflns_number_gt 490
_reflns_number_total 539
_reflns_threshold_expression I>2.00u(I)
_cod_data_source_file xd5007sup1.cif
_cod_data_source_block cystin04
_cod_original_cell_volume 1415.40(10)
_cod_database_code 1513329

loop_
_symmetry_equiv_pos_as_xyz
x,y,z
x-y,x,z+1/6
-y,x-y,z+1/3
-x,-y,z+1/2
-x+y,-x,z+2/3
y,-x+y,z+5/6
x-y,-y,-z
-y,-x,-z+5/6
-x,-x+y,-z+2/3
-x+y,y,-z+1/2
y,x,-z+1/3
x,x-y,-z+1/6

loop_
_atom_site_label
_atom_site_fract_x
_atom_site_fract_y
_atom_site_fract_z
_atom_site_U_iso_or_equiv
_atom_site_adp_type
_atom_site_occupancy
_atom_site_type_symbol
S1 0.03254(16) 0.83088(15) 0.07982(3) 0.0300 Uani 1.0000 S
O1 0.0774(3) 1.2248(3) 0.02287(8) 0.0284 Uani 1.0000 O
C3 -0.1663(3) 1.0335(3) 0.02879(6) 0.0244 Uani 1.0000 C
O2 -0.3798(3) 1.0657(3) 0.03203(7) 0.0347 Uani 1.0000 O
C2 -0.2104(2) 0.7332(2) 0.03313(4) 0.0226 Uani 1.0000 C
C1 -0.2643(4) 0.6421(4) 0.05923(4) 0.0267 Uani 1.0000 C
N1 0.0337(4) 0.7156(3) 0.02312(6) 0.0231 Uani 1.0000 N
H2 -0.4249 0.6684 0.0650 0.0303 Uiso 1.0000 H
H1 -0.3233 0.4349 0.0599 0.0303 Uiso 1.0000 H
H3 -0.3844 0.5958 0.0240 0.0270 Uiso 1.0000 H
H6 0.0589 0.7709 0.0077 0.0282 Uiso 1.0000 H
H5 0.1929 0.8309 0.0315 0.0282 Uiso 1.0000 H
H4 -0.0022 0.5343 0.0241 0.0282 Uiso 1.0000 H

loop_
_atom_site_aniso_label
_atom_site_aniso_U_11
_atom_site_aniso_U_22
_atom_site_aniso_U_33
_atom_site_aniso_U_12
_atom_site_aniso_U_13
_atom_site_aniso_U_23
S1 0.0399(4) 0.0373(4) 0.021(2) 0.0258(3) -0.0006(6) -0.0013(5)
O1 0.0298(10) 0.0175(8) 0.037(6) 0.0111(7) 0.0058(13) 0.0056(11)
C3 0.0253(11) 0.0182(10) 0.032(7) 0.0124(9) 0.0004(16) 0.0022(17)
O2 0.0293(9) 0.0297(9) 0.051(6) 0.0191(8) 0.0011(13) -0.0012(13)
C2 0.0236(11) 0.0164(9) 0.027(4) 0.0097(9) 0.0019(16) 0.0011(16)
C1 0.0307(12) 0.0195(10) 0.026(3) 0.0094(9) 0.0056(14) -0.0012(16)
N1 0.0274(11) 0.0148(9) 0.028(5) 0.0114(8) 0.0040(15) 0.0003(13)

loop_
_atom_type_symbol
_atom_type_scat_dispersion_real
_atom_type_scat_dispersion_imag
_atom_type_scat_source
C 0.0033 0.0016 'International Tables Vol C 4.2.6.8 and 6.1.1.4'
H 0.0000 0.0000 'International Tables Vol C 4.2.6.8 and 6.1.1.4'
N 0.0061 0.0033 'International Tables Vol C 4.2.6.8 and 6.1.1.4'
O 0.0106 0.0060 'International Tables Vol C 4.2.6.8 and 6.1.1.4'
S 0.1246 0.1234 'International Tables Vol C 4.2.6.8 and 6.1.1.4'

loop_
_geom_angle_atom_site_label_1
_geom_angle_atom_site_label_2
_geom_angle_atom_site_label_3
_geom_angle_site_symmetry_1
_geom_angle
_geom_angle_publ_flag
S1 S1 C1 12_575 103.88(10) yes
O1 C3 O2 . 125.68(5) yes
O1 C3 C2 . 117.38(5) yes
O2 C3 C2 . 116.93(5) yes
C3 C2 C1 . 113.37(5) yes
C3 C2 N1 . 109.61(4) yes
C1 C2 N1 . 112.04(5) yes
C3 C2 H3 . 107.2 no
C1 C2 H3 . 107.2 no
N1 C2 H3 . 107.2 no
C2 C1 S1 . 117.03(15) yes
C2 C1 H2 . 107.6 no
S1 C1 H2 . 107.6 no
C2 C1 H1 . 107.6 no
S1 C1 H1 . 107.6 no
H2 C1 H1 . 109.5 no
C2 N1 H6 . 109.5 no
C2 N1 H5 . 109.5 no
H6 N1 H5 . 109.5 no
C2 N1 H4 . 109.5 no
H6 N1 H4 . 109.5 no
H5 N1 H4 . 109.5 no

loop_
_geom_bond_atom_site_label_1
_geom_bond_atom_site_label_2
_geom_bond_site_symmetry_2
_geom_bond_distance
_geom_bond_publ_flag
S1 S1 12_575 2.0417(15) yes
S1 C1 . 1.8181(7) yes
O1 C3 . 1.2456(9) yes
C3 O2 . 1.2628(9) yes
C3 C2 . 1.5366(8) yes
C2 C1 . 1.5230(10) yes
C2 N1 . 1.4793(9) yes
C2 H3 . 1.000 no
C1 H2 . 1.000 no
C1 H1 . 1.000 no
N1 H6 . 0.900 no
N1 H5 . 0.900 no
N1 H4 . 0.900 no

loop_
_geom_hbond_atom_site_label_D
_geom_hbond_atom_site_label_H
_geom_hbond_atom_site_label_A
_geom_hbond_site_symmetry_A
_geom_hbond_distance_DH
_geom_hbond_distance_HA
_geom_hbond_distance_DA
_geom_hbond_angle_DHA
_geom_hbond_publ_flag
N1 H6 O1 7_675 0.900 2.050 2.829 144.2 yes
N1 H5 O2 1_655 0.900 2.003 2.806 147.9 yes
N1 H4 O1 1_545 0.900 1.925 2.777 157.4 yes
